data_1007173
loop_
_publ_author_name
'Averbuch-Pouchot, M T'
'Durif, A'

_publ_section_title
;
Contribution to the crystal chemistry of tetrametaphosphates (I).
;
_journal_coden_ASTM JSSCBI
_journal_name_full 'Journal of Solid State Chemistry'
_journal_page_first 119
_journal_page_last 132
_journal_paper_doi 10.1016/0022-4596(85)90275-0
_journal_volume 58
_journal_year 1985
_chemical_formula_structural 'Na2 K2 P4 O12 (H2 O)2'
_chemical_formula_sum 'H4 K2 Na2 O14 P4'
_chemical_name_systematic
;
Disodium dipotassium cyclo-tetraphosphate dihydrate
;
_space_group_IT_number 2
_symmetry_cell_setting triclinic
_symmetry_Int_Tables_number 2
_symmetry_space_group_name_Hall '-P 1'
_symmetry_space_group_name_H-M 'P -1'
_cell_angle_alpha 89.94(9)
_cell_angle_beta 106.95(8)
_cell_angle_gamma 95.61(7)
_cell_formula_units_Z 2
_cell_length_a 11.341(17)
_cell_length_b 7.907(12)
_cell_length_c 7.918(14)
_cell_volume 675.7
_refine_ls_R_factor_all 0.022
_cod_database_code 1007173

loop_
_symmetry_equiv_pos_as_xyz
x,y,z
-x,-y,-z

loop_
_atom_site_label
_atom_site_type_symbol
_atom_site_symmetry_multiplicity
_atom_site_Wyckoff_symbol
_atom_site_fract_x
_atom_site_fract_y
_atom_site_fract_z
_atom_site_occupancy
_atom_site_attached_hydrogens
_atom_site_calc_flag
K1 K1+ 2 i 0.43767(5) 0.22608(8) 0.64107(8) 1. 0 d
K2 K1+ 2 i 0.06139(5) 0.34210(8) 0.76355(8) 1. 0 d
Na1 Na1+ 2 i 0.42060(9) 0.6667(1) 0.8525(1) 1. 0 d
Na2 Na1+ 2 i 0.07762(9) 0.1235(1) 0.2097(1) 1. 0 d
P1 P5+ 2 i 0.29076(5) 0.44672(8) 0.15962(8) 1. 0 d
P2 P5+ 2 i 0.21053(5) 0.78151(8) 0.06786(8) 1. 0 d
P3 P5+ 2 i 0.28748(5) 0.85313(8) 0.44719(8) 1. 0 d
P4 P5+ 2 i 0.20919(5) 0.49185(8) 0.47291(8) 1. 0 d
O1 O2- 2 i 0.1982(1) 0.5770(2) 0.0796(2) 1. 0 d
O2 O2- 2 i 0.3107(1) 0.8323(2) 0.2554(2) 1. 0 d
O3 O2- 2 i 0.1885(1) 0.6911(2) 0.4431(2) 1. 0 d
O4 O2- 2 i 0.3103(1) 0.4668(2) 0.3690(2) 1. 0 d
O5 O2- 2 i 0.2290(2) 0.2754(2) 0.0927(2) 1. 0 d
O6 O2- 2 i 0.4110(1) 0.5071(2) 0.1310(2) 1. 0 d
O7 O2- 2 i 0.0905(1) 0.8459(2) 0.0575(1) 1. 0 d
O8 O2- 2 i 0.2727(2) 0.8238(2) 0.9305(2) 1. 0 d
O9 O2- 2 i 0.4075(2) 0.8348(2) 0.5797(2) 1. 0 d
O10 O2- 2 i 0.2240(2) 0.0078(2) 0.4494(2) 1. 0 d
O11 O2- 2 i 0.2719(2) 0.4642(2) 0.6608(2) 1. 0 d
O12 O2- 2 i 0.0889(2) 0.3951(2) 0.3824(2) 1. 0 d
O13 O2- 2 i 0.4123(2) 0.1433(2) 0.9646(3) 1. 0 d
O14 O2- 2 i 0.0907(2) 0.0121(3) 0.6962(3) 1. 0 d
H1 H1+ 2 i 0.350(3) 0.175(4) 0.001(5) 1. 0 d
H2 H1+ 2 i 0.404(3) 0.049(5) -0.014(5) 1. 0 d
H3 H1+ 2 i 0.116(3) 0.017(4) 0.610(5) 1. 0 d
H4 H1+ 2 i 0.149(3) 0.966(4) 0.770(4) 1. 0 d

loop_
_atom_type_symbol
_atom_type_oxidation_number
K1+ 1.000
Na1+ 1.000
P5+ 5.000
O2- -2.000
H1+ 1.000
